data_4305102
loop_
_publ_author_name
'Wen-Hua Zhang'
'Ying-Lin Song'
'Zhen-Hong Wei'
'Ling-Ling Li'
'Yu-Jian Huang'
'Yong Zhang'
'Jian-Ping Lang'

_publ_contact_author_email jplang@suda.edu.cn
_publ_contact_author_fax 86-512-65880089
_publ_contact_author_name 'Jian-Ping Lang'
_publ_contact_author_phone 86-512-65882865
_publ_section_title
;
Assembly of [(\h5-C5Me5)MoS3Cu3]-Supported One-Dimensional Chains with
Single, Double, Triple, and Quadruple Strands
;
_journal_name_full 'Inorganic Chemistry'
_journal_page_first 5332
_journal_page_last 5346
_journal_paper_doi 10.1021/ic8003454
_journal_volume 47
_journal_year 2008
_chemical_formula_moiety 'C62 H72 Cu6 Mo2 N9 S9, 0.25(C2 N2 S2), 0.25(C2 N2 S2)'
_chemical_formula_sum 'C126 H144 Cu12 Mo4 N20 S20'
_chemical_formula_weight 3726.05
_chemical_name_systematic
; 
 ? 
;
_space_group_IT_number 2
_symmetry_cell_setting triclinic
_symmetry_space_group_name_Hall '-P 1'
_symmetry_space_group_name_H-M 'P -1'
_atom_sites_solution_hydrogens geom
_atom_sites_solution_primary direct
_atom_sites_solution_secondary difmap
_audit_creation_method SHELXL-97
_cell_angle_alpha 105.64(3)
_cell_angle_beta 94.00(3)
_cell_angle_gamma 94.80(3)
_cell_formula_units_Z 1
_cell_length_a 12.059(2)
_cell_length_b 16.276(3)
_cell_length_c 19.308(4)
_cell_measurement_reflns_used 7697
_cell_measurement_temperature 153(2)
_cell_measurement_theta_max 25.3
_cell_measurement_theta_min 3.1
_cell_volume 3619.6(13)
_computing_structure_refinement 'SHELXL-97 (Sheldrick, 1997)'
_computing_structure_solution 'SHELXS-97 (Sheldrick, 1990)'
_diffrn_ambient_temperature 153(2)
_diffrn_measured_fraction_theta_full 0.996
_diffrn_measured_fraction_theta_max 0.996
_diffrn_measurement_device_type 'Rigaku Mercury'
_diffrn_measurement_method \w
_diffrn_radiation_monochromator graphite
_diffrn_radiation_source 'fine-focus sealed tube'
_diffrn_radiation_type MoK\a
_diffrn_radiation_wavelength 0.71073
_diffrn_reflns_av_R_equivalents 0.1034
_diffrn_reflns_av_sigmaI/netI 0.1033
_diffrn_reflns_limit_h_max 12
_diffrn_reflns_limit_h_min -12
_diffrn_reflns_limit_k_max 16
_diffrn_reflns_limit_k_min -16
_diffrn_reflns_limit_l_max 19
_diffrn_reflns_limit_l_min -19
_diffrn_reflns_number 25229
_diffrn_reflns_theta_full 20.82
_diffrn_reflns_theta_max 20.82
_diffrn_reflns_theta_min 3.11
_diffrn_standards_decay_% 0
_diffrn_standards_interval_count 0
_diffrn_standards_interval_time 0
_diffrn_standards_number 0
_exptl_absorpt_coefficient_mu 2.396
_exptl_absorpt_correction_T_max 0.8314
_exptl_absorpt_correction_T_min 0.5334
_exptl_absorpt_correction_type multi-scan
_exptl_absorpt_process_details 'Jacobson, R. (1998) Private communication.'
_exptl_crystal_colour black
_exptl_crystal_density_diffrn 1.709
_exptl_crystal_density_method 'not measured'
_exptl_crystal_description block
_exptl_crystal_F_000 1876
_exptl_crystal_size_max 0.30
_exptl_crystal_size_mid 0.10
_exptl_crystal_size_min 0.08
_refine_diff_density_max 1.982
_refine_diff_density_min -1.472
_refine_diff_density_rms 0.178
_refine_ls_extinction_method none
_refine_ls_goodness_of_fit_ref 1.237
_refine_ls_hydrogen_treatment constr
_refine_ls_matrix_type full
_refine_ls_number_parameters 746
_refine_ls_number_reflns 7543
_refine_ls_number_restraints 69
_refine_ls_restrained_S_all 1.362
_refine_ls_R_factor_all 0.1434
_refine_ls_R_factor_gt 0.1027
_refine_ls_shift/su_max 0.000
_refine_ls_shift/su_mean 0.000
_refine_ls_structure_factor_coef Fsqd
_refine_ls_weighting_details 'calc w=1/[\s^2^(Fo^2^)+(0.1160P)^2^+17.6680P] where P=(Fo^2^+2Fc^2^)/3'
_refine_ls_weighting_scheme calc
_refine_ls_wR_factor_gt 0.2449
_refine_ls_wR_factor_ref 0.2714
_reflns_number_gt 5223
_reflns_number_total 7543
_reflns_threshold_expression >2sigma(I)
_cod_data_source_file ic8003454-file003_1.cif
_cod_data_source_block {[{(h5-C5Me5)MoS3Cu3}2(m-bpp)3(m-NCS)2(NCS)](NCS)}n
_cod_database_code 4305102

loop_
_symmetry_equiv_pos_as_xyz
'x, y, z'
'-x, -y, -z'

loop_
_atom_site_label
_atom_site_type_symbol
_atom_site_fract_x
_atom_site_fract_y
_atom_site_fract_z
_atom_site_U_iso_or_equiv
_atom_site_adp_type
_atom_site_occupancy
_atom_site_symmetry_multiplicity
_atom_site_calc_flag
_atom_site_refinement_flags
_atom_site_disorder_assembly
_atom_site_disorder_group
Mo1 Mo 0.69700(15) 1.32461(12) 0.74156(9) 0.0381(6) Uani 1 1 d . . .
Mo2 Mo 0.84780(14) 0.73622(11) 0.52602(10) 0.0357(5) Uani 1 1 d . . .
Cu1 Cu 0.8926(2) 1.4098(2) 0.79245(17) 0.0733(11) Uani 1 1 d . . .
Cu2 Cu 0.7390(2) 1.31203(17) 0.87682(13) 0.0445(7) Uani 1 1 d . . .
Cu3 Cu 0.8366(2) 1.20218(18) 0.71562(15) 0.0492(8) Uani 1 1 d . . .
Cu4 Cu 0.6996(2) 0.85028(17) 0.56416(15) 0.0470(8) Uani 1 1 d . . .
Cu5 Cu 0.8415(2) 0.74016(18) 0.66660(14) 0.0477(8) Uani 1 1 d . . .
Cu6 Cu 0.6617(2) 0.62660(17) 0.51137(15) 0.0468(8) Uani 1 1 d . . .
S1 S 1.2510(8) 1.4595(7) 0.9012(5) 0.113(3) Uiso 1 1 d . . .
S2 S 0.8552(4) 1.3225(4) 0.6822(3) 0.0454(14) Uani 1 1 d . . .
S3 S 0.7361(5) 1.4347(4) 0.8451(3) 0.0468(15) Uani 1 1 d . . .
S4 S 0.6880(4) 1.2027(4) 0.7786(3) 0.0420(14) Uani 1 1 d . . .
S5 S 0.6934(5) 0.9715(4) 0.5086(3) 0.0550(16) Uani 1 1 d . . .
S6 S 0.6786(4) 0.7389(3) 0.4660(3) 0.0396(13) Uani 1 1 d . . .
S7 S 0.8684(4) 0.8541(3) 0.6232(3) 0.0433(14) Uani 1 1 d . . .
S8 S 0.8246(4) 0.6225(3) 0.5727(3) 0.0432(14) Uani 1 1 d . . .
S9 S 0.6598(5) 0.4854(4) 0.4094(4) 0.0590(17) Uani 1 1 d . . .
N1 N 1.0407(18) 1.4471(12) 0.8360(10) 0.057(5) Uani 1 1 d . . .
N2 N 0.8726(13) 1.3031(11) 0.9396(8) 0.030(4) Uani 1 1 d . . .
N3 N 1.6069(13) 1.3038(12) 0.9395(9) 0.050(5) Uani 1 1 d D . .
N4 N 0.9687(15) 1.1610(13) 0.7577(11) 0.050(5) Uani 1 1 d . A .
N5 N 1.5807(15) 0.8854(13) 0.6311(10) 0.068(6) Uani 1 1 d D . .
N6 N 0.7975(15) 1.1030(13) 0.6244(10) 0.048(5) Uani 1 1 d . . .
N7 N 0.713(2) 0.7459(17) 0.7307(13) 0.088(5) Uani 1 1 d . . .
N8 N -0.0214(14) 0.7285(11) 0.7356(9) 0.061(3) Uani 1 1 d D . .
N9 N 0.4816(14) 0.4001(12) 0.4544(11) 0.053(5) Uani 1 1 d . . .
C1 C 1.129(2) 1.4525(16) 0.8635(12) 0.060(7) Uani 1 1 d . . .
C2 C 0.9292(16) 1.3755(14) 0.9852(11) 0.039(5) Uani 1 1 d . . .
H2 H 0.9090 1.4296 0.9818 0.047 Uiso 1 1 calc R . .
C3 C 1.0149(18) 1.3738(18) 1.0364(12) 0.056(7) Uani 1 1 d . . .
H3 H 1.0509 1.4264 1.0672 0.067 Uiso 1 1 calc R . .
C4 C 1.0482(16) 1.2994(19) 1.0433(12) 0.057(7) Uani 1 1 d D . .
C5 C 0.990(2) 1.2256(16) 0.9962(14) 0.058(7) Uani 1 1 d . . .
H5 H 1.0082 1.1704 0.9982 0.070 Uiso 1 1 calc R . .
C6 C 0.9055(17) 1.2337(15) 0.9462(12) 0.044(6) Uani 1 1 d . . .
H6 H 0.8690 1.1821 0.9141 0.053 Uiso 1 1 calc R . .
C7 C 1.1416(14) 1.2978(18) 1.0988(11) 0.066(8) Uani 1 1 d D . .
H7A H 1.1269 1.3352 1.1463 0.079 Uiso 1 1 calc R . .
H7B H 1.1415 1.2386 1.1033 0.079 Uiso 1 1 calc R . .
C8 C 1.2552(16) 1.3267(19) 1.0816(13) 0.084(9) Uani 1 1 d D . .
H8A H 1.2541 1.3822 1.0698 0.101 Uiso 1 1 calc R . .
H8B H 1.3107 1.3345 1.1238 0.101 Uiso 1 1 calc R . .
C9 C 1.2865(16) 1.2597(17) 1.0183(14) 0.081(9) Uani 1 1 d D . .
H9A H 1.2313 1.2543 0.9765 0.097 Uiso 1 1 calc R . .
H9B H 1.2811 1.2039 1.0299 0.097 Uiso 1 1 calc R . .
C10 C 1.4019(17) 1.277(2) 0.9963(15) 0.083(10) Uani 1 1 d D . .
C11 C 1.444(2) 1.357(2) 0.9943(14) 0.080(9) Uani 1 1 d D . .
H11 H 1.4044 1.4052 1.0112 0.096 Uiso 1 1 calc R . .
C12 C 1.548(2) 1.3654(15) 0.9662(13) 0.071(8) Uani 1 1 d D . .
H12 H 1.5780 1.4217 0.9672 0.085 Uiso 1 1 calc R . .
C13 C 1.5683(19) 1.2316(14) 0.9487(10) 0.057(7) Uani 1 1 d D . .
H13 H 1.6146 1.1863 0.9381 0.069 Uiso 1 1 calc R . .
C14 C 1.464(2) 1.2137(17) 0.9729(15) 0.076(8) Uani 1 1 d D . .
H14 H 1.4381 1.1567 0.9723 0.091 Uiso 1 1 calc R . .
C15 C 1.055(2) 1.2084(18) 0.7965(12) 0.059(7) Uani 1 1 d . . .
H15 H 1.0578 1.2689 0.8050 0.071 Uiso 1 1 calc R . .
C16 C 1.147(2) 1.1736(19) 0.8275(11) 0.058(7) Uani 1 1 d . A .
H16 H 1.2125 1.2098 0.8498 0.070 Uiso 1 1 calc R . .
C17 C 1.138(2) 1.0923(19) 0.8246(13) 0.061(7) Uani 1 1 d D . .
C18 C 1.048(3) 1.0407(19) 0.7843(18) 0.091(10) Uani 1 1 d . A .
H18 H 1.0402 0.9807 0.7788 0.109 Uiso 1 1 calc R . .
C19 C 0.965(2) 1.0787(18) 0.7509(17) 0.083(9) Uani 1 1 d . . .
H19 H 0.9040 1.0422 0.7218 0.100 Uiso 1 1 calc R A .
C20 C 1.218(4) 1.043(5) 0.857(3) 0.071(12) Uiso 0.50(2) 1 d PD A 1
H20A H 1.2379 1.0750 0.9085 0.085 Uiso 0.50(2) 1 calc PR A 1
H20B H 1.1784 0.9871 0.8557 0.085 Uiso 0.50(2) 1 calc PR A 1
C20A C 1.240(6) 1.059(5) 0.868(4) 0.071(12) Uiso 0.50 1 d P A 2
H20C H 1.2953 1.1082 0.8932 0.085 Uiso 0.50(2) 1 calc PR A 2
H20D H 1.2100 1.0316 0.9032 0.085 Uiso 0.50(2) 1 calc PR A 2
C21 C 1.325(4) 1.027(3) 0.822(2) 0.068(11) Uiso 0.50(2) 1 d PD A 1
H21A H 1.3598 1.0807 0.8145 0.081 Uiso 0.50(2) 1 calc PR A 1
H21B H 1.3783 1.0076 0.8544 0.081 Uiso 0.50(2) 1 calc PR A 1
C21A C 1.295(5) 0.991(4) 0.806(3) 0.068(11) Uiso 0.50 1 d P A 2
H21C H 1.3403 0.9545 0.8275 0.081 Uiso 0.50(2) 1 calc PR A 2
H21D H 1.2377 0.9544 0.7693 0.081 Uiso 0.50(2) 1 calc PR A 2
C22 C 1.299(3) 0.960(3) 0.752(2) 0.066(10) Uiso 0.50(2) 1 d PD A 1
H22A H 1.2488 0.9817 0.7195 0.079 Uiso 0.50(2) 1 calc PR A 1
H22B H 1.2572 0.9086 0.7602 0.079 Uiso 0.50(2) 1 calc PR A 1
C22A C 1.368(4) 1.048(3) 0.774(3) 0.066(10) Uiso 0.50 1 d P A 2
H22C H 1.4141 1.0919 0.8132 0.079 Uiso 0.50(2) 1 calc PR A 2
H22D H 1.3206 1.0772 0.7466 0.079 Uiso 0.50(2) 1 calc PR A 2
C23 C 1.400(3) 0.932(4) 0.713(2) 0.064(14) Uiso 0.50(2) 1 d PD A 1
C23A C 1.449(4) 0.992(3) 0.721(2) 0.045(12) Uiso 0.50(2) 1 d P A 2
C24 C 1.538(2) 0.9804(14) 0.7427(10) 0.061(3) Uani 1 1 d D . .
H24A H 1.5617 1.0256 0.7852 0.073 Uiso 0.50(2) 1 calc PR A 1
H24B H 1.5596 0.9986 0.7932 0.073 Uiso 0.50(2) 1 d PR A 2
C25 C 1.603(2) 0.9407(18) 0.6932(12) 0.088(5) Uani 1 1 d D A .
H25 H 1.6803 0.9565 0.7068 0.106 Uiso 1 1 calc R B 2
C26 C 1.497(3) 0.835(3) 0.638(2) 0.053(7) Uiso 0.50(2) 1 d PD A 1
H26 H 1.4994 0.7749 0.6167 0.064 Uiso 0.50(2) 1 calc PR A 1
C26A C 1.487(4) 0.910(3) 0.608(3) 0.053(7) Uiso 0.50 1 d P A 2
H26A H 1.4737 0.8990 0.5567 0.064 Uiso 0.50(2) 1 calc PR A 2
C27 C 1.401(2) 0.859(3) 0.673(2) 0.053(7) Uiso 0.50(2) 1 d PD A 1
H27 H 1.3366 0.8191 0.6652 0.064 Uiso 0.50(2) 1 calc PR A 1
C27A C 1.407(4) 0.950(3) 0.646(2) 0.053(7) Uiso 0.50 1 d P A 2
H27A H 1.3328 0.9503 0.6270 0.064 Uiso 0.50(2) 1 calc PR A 2
C28 C 0.5339(19) 1.2564(14) 0.6628(13) 0.050(6) Uani 1 1 d . . .
C29 C 0.4999(16) 1.3150(14) 0.7223(11) 0.040(5) Uani 1 1 d . . .
C30 C 0.5409(18) 1.3969(15) 0.7206(11) 0.049(6) Uani 1 1 d . . .
C31 C 0.6078(18) 1.3934(16) 0.6625(12) 0.053(6) Uani 1 1 d . . .
C32 C 0.6014(16) 1.2997(19) 0.6255(12) 0.058(7) Uani 1 1 d . . .
C33 C 0.498(2) 1.1588(15) 0.6378(13) 0.069(8) Uani 1 1 d . . .
H33A H 0.5247 1.1326 0.6752 0.103 Uiso 1 1 calc R . .
H33B H 0.5308 1.1334 0.5928 0.103 Uiso 1 1 calc R . .
H33C H 0.4165 1.1484 0.6296 0.103 Uiso 1 1 calc R . .
C34 C 0.4186(18) 1.287(2) 0.7729(13) 0.082(10) Uani 1 1 d . . .
H34A H 0.3458 1.2644 0.7456 0.123 Uiso 1 1 calc R . .
H34B H 0.4096 1.3366 0.8133 0.123 Uiso 1 1 calc R . .
H34C H 0.4493 1.2424 0.7915 0.123 Uiso 1 1 calc R . .
C35 C 0.513(2) 1.4804(19) 0.7710(14) 0.083(9) Uani 1 1 d . . .
H35A H 0.4809 1.5156 0.7423 0.124 Uiso 1 1 calc R . .
H35B H 0.5813 1.5117 0.7997 0.124 Uiso 1 1 calc R . .
H35C H 0.4589 1.4677 0.8032 0.124 Uiso 1 1 calc R . .
C36 C 0.666(2) 1.4623(19) 0.6394(15) 0.081(9) Uani 1 1 d . . .
H36A H 0.6128 1.4850 0.6104 0.122 Uiso 1 1 calc R . .
H36B H 0.7258 1.4401 0.6104 0.122 Uiso 1 1 calc R . .
H36C H 0.6977 1.5083 0.6820 0.122 Uiso 1 1 calc R . .
C37 C 0.649(2) 1.2639(17) 0.5538(11) 0.066(7) Uani 1 1 d . . .
H37A H 0.6720 1.2071 0.5514 0.099 Uiso 1 1 calc R . .
H37B H 0.7131 1.3025 0.5496 0.099 Uiso 1 1 calc R . .
H37C H 0.5910 1.2591 0.5140 0.099 Uiso 1 1 calc R . .
C38 C 0.7529(18) 1.0464(16) 0.5752(14) 0.048(6) Uani 1 1 d . . .
C39 C 0.622(2) 0.700(2) 0.7103(15) 0.088(5) Uani 1 1 d . . .
H39 H 0.6215 0.6560 0.6661 0.106 Uiso 1 1 calc R . .
C40 C 0.521(2) 0.702(2) 0.7426(16) 0.101(12) Uani 1 1 d . . .
H40 H 0.4608 0.6588 0.7238 0.121 Uiso 1 1 calc R . .
C41 C 0.5130(18) 0.766(2) 0.7993(13) 0.080(9) Uani 1 1 d D . .
C42 C 0.605(2) 0.824(2) 0.8252(16) 0.106(12) Uani 1 1 d . . .
H42 H 0.6026 0.8711 0.8661 0.127 Uiso 1 1 calc R . .
C43 C 0.707(2) 0.812(2) 0.7902(19) 0.095(11) Uani 1 1 d . . .
H43 H 0.7716 0.8512 0.8094 0.115 Uiso 1 1 calc R . .
C44 C 0.4060(18) 0.7768(16) 0.8352(14) 0.072(8) Uani 1 1 d D . .
H44A H 0.4202 0.8242 0.8804 0.086 Uiso 1 1 calc R . .
H44B H 0.3497 0.7932 0.8030 0.086 Uiso 1 1 calc R . .
C45 C 0.3587(17) 0.6972(17) 0.8527(15) 0.080(9) Uani 1 1 d D . .
H45A H 0.3467 0.6492 0.8078 0.096 Uiso 1 1 calc R . .
H45B H 0.4138 0.6818 0.8864 0.096 Uiso 1 1 calc R . .
C46 C 0.2502(16) 0.708(2) 0.8862(14) 0.088(9) Uani 1 1 d D . .
H46A H 0.2611 0.7584 0.9290 0.106 Uiso 1 1 calc R . .
H46B H 0.2297 0.6567 0.9033 0.106 Uiso 1 1 calc R . .
C47 C 0.1551(18) 0.718(2) 0.8357(13) 0.073(8) Uani 1 1 d D . .
C48 C 0.111(2) 0.648(2) 0.7808(16) 0.087(9) Uani 1 1 d D . .
H48 H 0.1409 0.5948 0.7742 0.104 Uiso 1 1 calc R . .
C49 C 0.019(2) 0.6577(14) 0.7335(12) 0.061(3) Uani 1 1 d D . .
H49 H -0.0145 0.6077 0.6979 0.073 Uiso 1 1 calc R . .
C50 C 0.024(2) 0.7933(14) 0.7871(11) 0.061(3) Uani 1 1 d D . .
H50 H -0.0054 0.8467 0.7907 0.073 Uiso 1 1 calc R . .
C51 C 0.1122(18) 0.7922(17) 0.8388(11) 0.068(7) Uani 1 1 d D . .
H51 H 0.1407 0.8431 0.8752 0.081 Uiso 1 1 calc R . .
C52 C 0.5564(18) 0.4342(13) 0.4362(12) 0.043(5) Uani 1 1 d . . .
C53 C 0.9151(16) 0.7039(15) 0.4118(10) 0.037(5) Uani 1 1 d . . .
C54 C 0.9678(19) 0.6570(15) 0.4482(13) 0.048(6) Uani 1 1 d . . .
C55 C 1.0335(18) 0.7101(18) 0.5077(13) 0.057(7) Uani 1 1 d . . .
C56 C 1.0225(18) 0.7915(14) 0.5015(13) 0.046(6) Uani 1 1 d . . .
C57 C 0.9463(18) 0.7911(16) 0.4441(14) 0.052(7) Uani 1 1 d . . .
C58 C 0.843(2) 0.666(2) 0.3399(16) 0.093(6) Uani 1 1 d . . .
H58A H 0.8903 0.6631 0.3000 0.140 Uiso 1 1 calc R . .
H58B H 0.7843 0.7032 0.3360 0.140 Uiso 1 1 calc R . .
H58C H 0.8096 0.6087 0.3376 0.140 Uiso 1 1 calc R . .
C59 C 0.963(2) 0.5572(16) 0.4255(16) 0.088(10) Uani 1 1 d . . .
H59A H 0.9190 0.5339 0.3784 0.132 Uiso 1 1 calc R . .
H59B H 0.9270 0.5346 0.4617 0.132 Uiso 1 1 calc R . .
H59C H 1.0386 0.5402 0.4222 0.132 Uiso 1 1 calc R . .
C60 C 1.111(2) 0.676(2) 0.5562(15) 0.102(12) Uani 1 1 d . . .
H60A H 1.0696 0.6306 0.5713 0.153 Uiso 1 1 calc R . .
H60B H 1.1404 0.7229 0.5990 0.153 Uiso 1 1 calc R . .
H60C H 1.1732 0.6532 0.5298 0.153 Uiso 1 1 calc R . .
C61 C 1.094(2) 0.866(2) 0.5510(17) 0.093(6) Uani 1 1 d . . .
H61A H 1.1676 0.8711 0.5326 0.140 Uiso 1 1 calc R . .
H61B H 1.1038 0.8577 0.5993 0.140 Uiso 1 1 calc R . .
H61C H 1.0588 0.9188 0.5535 0.140 Uiso 1 1 calc R . .
C62 C 0.9235(18) 0.8640(14) 0.4212(12) 0.093(6) Uani 1 1 d . . .
H62A H 0.9587 0.9159 0.4571 0.140 Uiso 1 1 calc R . .
H62B H 0.8425 0.8662 0.4158 0.140 Uiso 1 1 calc R . .
H62C H 0.9534 0.8602 0.3746 0.140 Uiso 1 1 calc R . .
N10 N 0.2967(18) -0.0333(14) 0.0272(12) 0.253(11) Uiso 0.50 1 d PRD C -1
S10 S 0.5213(18) 0.0279(14) 0.0111(12) 0.253(11) Uiso 0.50 1 d PRD C -1
C63 C 0.4252(18) -0.0076(14) 0.0157(12) 0.253(11) Uiso 0.50 1 d PRD C -1
S11 S 0.0469(18) 0.0319(14) 0.0568(12) 0.253(11) Uiso 0.50 1 d PRD D -1
N11 N -0.1186(18) -0.0249(14) -0.0625(12) 0.253(11) Uiso 0.50 1 d PRD D -1
C64 C -0.0376(18) 0.0096(14) 0.0137(12) 0.253(11) Uiso 0.50 1 d PRD D -1

loop_
_atom_site_aniso_label
_atom_site_aniso_U_11
_atom_site_aniso_U_22
_atom_site_aniso_U_33
_atom_site_aniso_U_23
_atom_site_aniso_U_13
_atom_site_aniso_U_12
Mo1 0.0315(11) 0.0423(12) 0.0371(11) 0.0078(9) -0.0008(8) -0.0001(9)
Mo2 0.0287(11) 0.0332(12) 0.0490(12) 0.0179(9) 0.0065(9) 0.0010(8)
Cu1 0.0426(18) 0.092(3) 0.062(2) -0.0109(18) 0.0041(15) -0.0166(17)
Cu2 0.0395(16) 0.0505(18) 0.0395(15) 0.0077(13) -0.0022(12) 0.0019(13)
Cu3 0.0405(16) 0.0468(18) 0.0552(17) 0.0046(14) 0.0060(13) 0.0058(14)
Cu4 0.0416(17) 0.0374(17) 0.0625(18) 0.0135(14) 0.0054(14) 0.0085(13)
Cu5 0.0453(17) 0.0509(18) 0.0558(17) 0.0270(15) 0.0118(14) 0.0091(14)
Cu6 0.0339(16) 0.0432(17) 0.0685(18) 0.0239(15) 0.0131(14) -0.0016(13)
S2 0.034(3) 0.047(4) 0.050(3) 0.006(3) 0.005(3) -0.005(3)
S3 0.045(3) 0.046(4) 0.041(3) 0.001(3) -0.002(3) 0.003(3)
S4 0.038(3) 0.041(3) 0.044(3) 0.012(3) -0.002(3) -0.003(3)
S5 0.062(4) 0.033(4) 0.063(4) 0.005(3) -0.010(3) -0.001(3)
S6 0.032(3) 0.032(3) 0.057(3) 0.016(3) 0.006(3) 0.002(2)
S7 0.041(3) 0.037(3) 0.051(3) 0.013(3) 0.001(3) 0.000(3)
S8 0.039(3) 0.035(3) 0.062(4) 0.024(3) 0.009(3) 0.001(3)
S9 0.044(4) 0.044(4) 0.085(5) 0.011(3) 0.022(3) -0.006(3)
N1 0.069(15) 0.048(13) 0.042(11) 0.000(10) 0.009(11) -0.010(11)
N2 0.037(10) 0.031(11) 0.022(9) 0.009(9) 0.003(8) 0.005(9)
N3 0.062(13) 0.054(14) 0.042(11) 0.020(11) 0.018(10) 0.017(12)
N4 0.032(12) 0.041(14) 0.069(13) 0.001(11) 0.002(11) 0.015(10)
N5 0.056(14) 0.067(15) 0.079(15) 0.010(13) 0.014(12) 0.021(12)
N6 0.039(11) 0.047(13) 0.050(12) 0.005(10) 0.001(10) -0.008(10)
N7 0.073(12) 0.108(15) 0.073(10) 0.003(10) 0.037(10) 0.005(10)
N8 0.066(9) 0.067(9) 0.050(7) 0.019(7) 0.008(7) 0.000(7)
N9 0.020(10) 0.055(13) 0.093(15) 0.031(12) 0.027(10) 0.011(9)
C1 0.050(16) 0.060(18) 0.049(15) -0.012(13) -0.040(13) 0.011(14)
C2 0.036(13) 0.043(15) 0.039(12) 0.010(12) 0.002(11) 0.018(11)
C3 0.034(14) 0.09(2) 0.049(14) 0.020(14) 0.002(12) 0.019(13)
C4 0.043(15) 0.07(2) 0.062(16) 0.026(17) 0.022(13) 0.014(15)
C5 0.079(19) 0.034(15) 0.074(17) 0.023(15) 0.041(16) 0.022(15)
C6 0.035(13) 0.041(16) 0.056(15) 0.017(12) -0.001(12) 0.001(11)
C7 0.021(13) 0.12(2) 0.046(14) 0.008(15) -0.009(11) 0.014(14)
C8 0.037(16) 0.12(3) 0.08(2) 0.02(2) -0.010(15) 0.010(16)
C9 0.062(18) 0.12(3) 0.09(2) 0.08(2) 0.012(16) 0.019(17)
C10 0.062(19) 0.14(3) 0.09(2) 0.08(2) 0.059(17) 0.06(2)
C11 0.07(2) 0.11(3) 0.09(2) 0.042(19) 0.049(17) 0.058(19)
C12 0.09(2) 0.061(19) 0.069(17) 0.024(15) 0.012(16) 0.019(17)
C13 0.061(18) 0.09(2) 0.023(12) 0.011(13) 0.011(11) 0.017(15)
C14 0.056(18) 0.07(2) 0.10(2) 0.023(17) 0.018(16) -0.011(16)
C15 0.072(19) 0.08(2) 0.036(13) 0.024(14) 0.014(14) 0.023(17)
C16 0.046(16) 0.08(2) 0.036(13) 0.007(14) 0.006(12) -0.026(15)
C17 0.062(19) 0.07(2) 0.054(16) 0.015(15) 0.018(14) 0.002(16)
C18 0.09(2) 0.053(19) 0.13(3) 0.019(19) -0.02(2) 0.030(19)
C19 0.041(16) 0.042(19) 0.13(3) -0.016(17) -0.013(16) -0.022(14)
C24 0.066(9) 0.067(9) 0.050(7) 0.019(7) 0.008(7) 0.000(7)
C25 0.073(12) 0.108(15) 0.073(10) 0.003(10) 0.037(10) 0.005(10)
C28 0.053(15) 0.030(14) 0.065(16) 0.012(13) -0.007(13) 0.009(12)
C29 0.030(12) 0.041(15) 0.051(14) 0.022(13) -0.021(11) 0.007(11)
C30 0.047(14) 0.056(17) 0.031(12) -0.011(12) 0.012(11) 0.004(12)
C31 0.043(14) 0.056(18) 0.057(15) 0.018(14) 0.000(13) -0.013(13)
C32 0.011(11) 0.12(3) 0.053(15) 0.044(17) -0.007(11) 0.004(13)
C33 0.058(17) 0.063(19) 0.073(17) 0.009(15) -0.039(14) 0.000(14)
C34 0.026(13) 0.18(3) 0.067(17) 0.07(2) 0.007(13) 0.003(16)
C35 0.047(16) 0.11(2) 0.074(18) -0.002(18) -0.024(14) 0.027(16)
C36 0.050(16) 0.13(3) 0.09(2) 0.07(2) 0.009(15) 0.027(17)
C37 0.075(18) 0.074(19) 0.042(14) 0.001(13) 0.002(13) 0.025(15)
C38 0.031(13) 0.053(17) 0.068(17) 0.023(15) 0.032(13) 0.009(13)
C39 0.073(12) 0.108(15) 0.073(10) 0.003(10) 0.037(10) 0.005(10)
C40 0.035(16) 0.14(3) 0.08(2) -0.04(2) 0.019(15) -0.030(17)
C41 0.035(16) 0.14(3) 0.049(16) -0.005(18) 0.025(13) -0.012(17)
C42 0.07(2) 0.14(3) 0.08(2) -0.01(2) 0.029(18) -0.02(2)
C43 0.033(16) 0.15(3) 0.14(3) 0.10(3) 0.035(18) 0.010(17)
C44 0.050(16) 0.07(2) 0.082(19) 0.001(16) 0.020(14) 0.014(15)
C45 0.038(16) 0.10(2) 0.10(2) 0.020(19) 0.006(15) 0.032(16)
C46 0.065(19) 0.11(3) 0.12(2) 0.07(2) 0.007(18) 0.013(17)
C47 0.08(2) 0.09(2) 0.068(19) 0.049(19) 0.041(17) 0.04(2)
C48 0.11(3) 0.09(2) 0.08(2) 0.05(2) 0.010(19) 0.05(2)
C49 0.066(9) 0.067(9) 0.050(7) 0.019(7) 0.008(7) 0.000(7)
C50 0.066(9) 0.067(9) 0.050(7) 0.019(7) 0.008(7) 0.000(7)
C51 0.053(16) 0.09(2) 0.074(18) 0.041(16) -0.006(14) 0.008(15)
C52 0.023(12) 0.033(13) 0.068(15) 0.004(12) 0.019(12) -0.005(11)
C53 0.029(12) 0.058(17) 0.024(11) 0.005(12) 0.009(10) 0.015(12)
C54 0.040(14) 0.055(16) 0.055(15) 0.024(14) 0.011(13) 0.011(13)
C55 0.032(13) 0.10(2) 0.054(16) 0.045(16) 0.008(13) -0.007(14)
C56 0.037(13) 0.030(14) 0.070(16) 0.015(13) 0.018(13) -0.016(11)
C57 0.040(14) 0.059(19) 0.085(18) 0.057(16) 0.029(14) 0.033(13)
C58 0.085(13) 0.101(14) 0.123(15) 0.067(13) 0.047(11) 0.022(11)
C59 0.11(2) 0.07(2) 0.12(2) 0.055(18) 0.07(2) 0.021(17)
C60 0.037(15) 0.20(4) 0.09(2) 0.08(2) -0.012(15) -0.014(19)
C61 0.085(13) 0.101(14) 0.123(15) 0.067(13) 0.047(11) 0.022(11)
C62 0.085(13) 0.101(14) 0.123(15) 0.067(13) 0.047(11) 0.022(11)

loop_
_atom_type_symbol
_atom_type_description
_atom_type_scat_dispersion_real
_atom_type_scat_dispersion_imag
_atom_type_scat_source
C C 0.0033 0.0016 'International Tables Vol C Tables 4.2.6.8 and 6.1.1.4'
H H 0.0000 0.0000 'International Tables Vol C Tables 4.2.6.8 and 6.1.1.4'
N N 0.0061 0.0033 'International Tables Vol C Tables 4.2.6.8 and 6.1.1.4'
S S 0.1246 0.1234 'International Tables Vol C Tables 4.2.6.8 and 6.1.1.4'
Cu Cu 0.3201 1.2651 'International Tables Vol C Tables 4.2.6.8 and 6.1.1.4'
Mo Mo -1.6832 0.6857 'International Tables Vol C Tables 4.2.6.8 and 6.1.1.4'

loop_
_geom_angle_atom_site_label_1
_geom_angle_atom_site_label_2
_geom_angle_atom_site_label_3
_geom_angle
_geom_angle_site_symmetry_1
_geom_angle_site_symmetry_3
_geom_angle_publ_flag
S4 Mo1 S3 105.2(2) . . ?
S4 Mo1 S2 105.0(2) . . ?
S3 Mo1 S2 105.4(2) . . ?
S4 Mo1 C29 91.6(5) . . ?
S3 Mo1 C29 102.5(6) . . ?
S2 Mo1 C29 142.1(5) . . ?
S4 Mo1 C32 111.2(7) . . ?
S3 Mo1 C32 138.2(7) . . ?
S2 Mo1 C32 84.7(5) . . ?
C29 Mo1 C32 57.5(7) . . ?
S4 Mo1 C30 124.7(6) . . ?
S3 Mo1 C30 84.9(5) . . ?
S2 Mo1 C30 124.8(6) . . ?
C29 Mo1 C30 34.2(7) . . ?
C32 Mo1 C30 57.7(8) . . ?
S4 Mo1 C31 143.6(6) . . ?
S3 Mo1 C31 101.7(6) . . ?
S2 Mo1 C31 90.8(6) . . ?
C29 Mo1 C31 58.6(7) . . ?
C32 Mo1 C31 36.7(8) . . ?
C30 Mo1 C31 34.8(7) . . ?
S4 Mo1 C28 84.9(5) . . ?
S3 Mo1 C28 136.4(6) . . ?
S2 Mo1 C28 112.7(6) . . ?
C29 Mo1 C28 34.0(7) . . ?
C32 Mo1 C28 34.1(7) . . ?
C30 Mo1 C28 56.4(7) . . ?
C31 Mo1 C28 58.6(7) . . ?
S4 Mo1 Cu1 107.07(17) . . ?
S3 Mo1 Cu1 53.36(16) . . ?
S2 Mo1 Cu1 53.01(16) . . ?
C29 Mo1 Cu1 152.2(6) . . ?
C32 Mo1 Cu1 128.8(6) . . ?
C30 Mo1 Cu1 120.9(6) . . ?
C31 Mo1 Cu1 108.6(6) . . ?
C28 Mo1 Cu1 162.8(6) . . ?
S4 Mo1 Cu3 52.73(15) . . ?
S3 Mo1 Cu3 117.74(17) . . ?
S2 Mo1 Cu3 52.30(16) . . ?
C29 Mo1 Cu3 130.7(6) . . ?
C32 Mo1 Cu3 100.7(7) . . ?
C30 Mo1 Cu3 157.4(5) . . ?
C31 Mo1 Cu3 130.5(6) . . ?
C28 Mo1 Cu3 102.3(5) . . ?
Cu1 Mo1 Cu3 76.85(11) . . ?
S4 Mo1 Cu2 52.55(15) . . ?
S3 Mo1 Cu2 52.82(16) . . ?
S2 Mo1 Cu2 112.23(16) . . ?
C29 Mo1 Cu2 104.9(5) . . ?
C32 Mo1 Cu2 158.2(6) . . ?
C30 Mo1 Cu2 116.3(5) . . ?
C31 Mo1 Cu2 148.6(6) . . ?
C28 Mo1 Cu2 124.2(6) . . ?
Cu1 Mo1 Cu2 72.88(11) . . ?
Cu3 Mo1 Cu2 80.81(10) . . ?
S8 Mo2 S7 105.2(2) . . ?
S8 Mo2 S6 105.1(2) . . ?
S7 Mo2 S6 105.7(2) . . ?
S8 Mo2 C53 114.3(6) . . ?
S7 Mo2 C53 134.3(6) . . ?
S6 Mo2 C53 85.7(5) . . ?
S8 Mo2 C55 90.4(6) . . ?
S7 Mo2 C55 102.6(7) . . ?
S6 Mo2 C55 142.5(6) . . ?
C53 Mo2 C55 56.8(7) . . ?
S8 Mo2 C56 123.3(6) . . ?
S7 Mo2 C56 84.4(6) . . ?
S6 Mo2 C56 126.2(6) . . ?
C53 Mo2 C56 55.4(8) . . ?
C55 Mo2 C56 34.1(8) . . ?
S8 Mo2 C57 143.7(5) . . ?
S7 Mo2 C57 100.0(7) . . ?
S6 Mo2 C57 92.5(6) . . ?
C53 Mo2 C57 34.5(8) . . ?
C55 Mo2 C57 58.5(7) . . ?
C56 Mo2 C57 34.3(8) . . ?
S8 Mo2 C54 87.2(5) . . ?
S7 Mo2 C54 136.1(6) . . ?
S6 Mo2 C54 111.5(6) . . ?
C53 Mo2 C54 33.0(7) . . ?
C55 Mo2 C54 34.2(8) . . ?
C56 Mo2 C54 55.0(8) . . ?
C57 Mo2 C54 56.7(7) . . ?
S8 Mo2 Cu4 113.85(16) . . ?
S7 Mo2 Cu4 53.26(15) . . ?
S6 Mo2 Cu4 52.47(15) . . ?
C53 Mo2 Cu4 122.4(5) . . ?
C55 Mo2 Cu4 148.4(7) . . ?
C56 Mo2 Cu4 115.8(6) . . ?
C57 Mo2 Cu4 102.1(5) . . ?
C54 Mo2 Cu4 155.3(5) . . ?
S8 Mo2 Cu6 52.69(15) . . ?
S7 Mo2 Cu6 116.80(16) . . ?
S6 Mo2 Cu6 52.44(14) . . ?
C53 Mo2 Cu6 105.3(6) . . ?
C55 Mo2 Cu6 130.7(7) . . ?
C56 Mo2 Cu6 158.8(6) . . ?
C57 Mo2 Cu6 133.6(7) . . ?
C54 Mo2 Cu6 104.3(6) . . ?
Cu4 Mo2 Cu6 80.86(9) . . ?
S8 Mo2 Cu5 52.57(16) . . ?
S7 Mo2 Cu5 52.63(15) . . ?
S6 Mo2 Cu5 114.97(16) . . ?
C53 Mo2 Cu5 156.9(5) . . ?
C55 Mo2 Cu5 101.7(5) . . ?
C56 Mo2 Cu5 112.7(6) . . ?
C57 Mo2 Cu5 144.5(7) . . ?
C54 Mo2 Cu5 124.3(6) . . ?
Cu4 Mo2 Cu5 80.10(10) . . ?
Cu6 Mo2 Cu5 81.92(10) . . ?
N1 Cu1 S2 122.6(6) . . ?
N1 Cu1 S3 126.5(6) . . ?
S2 Cu1 S3 110.6(2) . . ?
N1 Cu1 Mo1 166.1(6) . . ?
S2 Cu1 Mo1 55.94(16) . . ?
S3 Cu1 Mo1 55.68(16) . . ?
N2 Cu2 N3 103.8(6) . 1_455 ?
N2 Cu2 S4 117.2(5) . . ?
N3 Cu2 S4 102.1(5) 1_455 . ?
N2 Cu2 S3 116.1(5) . . ?
N3 Cu2 S3 107.8(5) 1_455 . ?
S4 Cu2 S3 108.4(2) . . ?
N2 Cu2 Mo1 136.5(4) . . ?
N3 Cu2 Mo1 119.6(5) 1_455 . ?
S4 Cu2 Mo1 54.23(15) . . ?
S3 Cu2 Mo1 54.29(15) . . ?
N4 Cu3 N6 99.3(8) . . ?
N4 Cu3 S2 120.1(6) . . ?
N6 Cu3 S2 107.6(5) . . ?
N4 Cu3 S4 113.8(6) . . ?
N6 Cu3 S4 105.3(5) . . ?
S2 Cu3 S4 109.1(2) . . ?
N4 Cu3 Mo1 143.4(6) . . ?
N6 Cu3 Mo1 117.0(5) . . ?
S2 Cu3 Mo1 54.76(16) . . ?
S4 Cu3 Mo1 54.35(15) . . ?
N5 Cu4 S6 125.1(6) 1_455 . ?
N5 Cu4 S7 112.9(6) 1_455 . ?
S6 Cu4 S7 108.7(2) . . ?
N5 Cu4 S5 96.1(6) 1_455 . ?
S6 Cu4 S5 100.8(2) . . ?
S7 Cu4 S5 111.1(2) . . ?
N5 Cu4 Mo2 143.9(6) 1_455 . ?
S6 Cu4 Mo2 54.57(15) . . ?
S7 Cu4 Mo2 54.12(16) . . ?
S5 Cu4 Mo2 119.89(18) . . ?
N7 Cu5 N8 102.6(9) . 1_655 ?
N7 Cu5 S8 113.9(8) . . ?
N8 Cu5 S8 106.1(5) 1_655 . ?
N7 Cu5 S7 113.8(8) . . ?
N8 Cu5 S7 112.8(5) 1_655 . ?
S8 Cu5 S7 107.6(2) . . ?
N7 Cu5 Mo2 132.1(7) . . ?
N8 Cu5 Mo2 125.2(5) 1_655 . ?
S8 Cu5 Mo2 53.76(14) . . ?
S7 Cu5 Mo2 53.82(16) . . ?
N9 Cu6 S6 117.3(5) 2_666 . ?
N9 Cu6 S8 122.1(6) 2_666 . ?
S6 Cu6 S8 108.2(2) . . ?
N9 Cu6 S9 97.4(6) 2_666 . ?
S6 Cu6 S9 110.1(2) . . ?
S8 Cu6 S9 98.7(2) . . ?
N9 Cu6 Mo2 148.5(6) 2_666 . ?
S6 Cu6 Mo2 54.27(15) . . ?
S8 Cu6 Mo2 53.90(14) . . ?
S9 Cu6 Mo2 114.05(16) . . ?
Cu1 S2 Cu3 96.1(2) . . ?
Cu1 S2 Mo1 71.04(18) . . ?
Cu3 S2 Mo1 72.94(18) . . ?
Cu1 S3 Cu2 89.9(2) . . ?
Cu1 S3 Mo1 70.96(19) . . ?
Cu2 S3 Mo1 72.89(19) . . ?
Cu2 S4 Cu3 102.6(2) . . ?
Cu2 S4 Mo1 73.22(18) . . ?
Cu3 S4 Mo1 72.92(18) . . ?
C38 S5 Cu4 98.6(8) . . ?
Cu4 S6 Cu6 103.0(2) . . ?
Cu4 S6 Mo2 72.95(18) . . ?
Cu6 S6 Mo2 73.29(17) . . ?
Cu5 S7 Cu4 101.0(2) . . ?
Cu5 S7 Mo2 73.55(18) . . ?
Cu4 S7 Mo2 72.62(18) . . ?
Cu5 S8 Cu6 104.6(2) . . ?
Cu5 S8 Mo2 73.67(18) . . ?
Cu6 S8 Mo2 73.41(18) . . ?
C52 S9 Cu6 95.4(8) . . ?
C1 N1 Cu1 166(2) . . ?
C6 N2 C2 115.1(17) . . ?
C6 N2 Cu2 125.0(15) . . ?
C2 N2 Cu2 119.6(13) . . ?
C12 N3 C13 113(2) . . ?
C12 N3 Cu2 125.2(17) . 1_655 ?
C13 N3 Cu2 121.4(15) . 1_655 ?
C15 N4 C19 116(2) . . ?
C15 N4 Cu3 126.4(17) . . ?
C19 N4 Cu3 117.2(18) . . ?
C25 N5 C26 106(3) . . ?
C25 N5 C26A 101(3) . . ?
C26 N5 C26A 70(3) . . ?
C25 N5 Cu4 122.2(17) . 1_655 ?
C26 N5 Cu4 124(2) . 1_655 ?
C26A N5 Cu4 121(2) . 1_655 ?
C38 N6 Cu3 166.4(16) . . ?
C39 N7 C43 113(3) . . ?
C39 N7 Cu5 122(2) . . ?
C43 N7 Cu5 123(2) . . ?
C49 N8 C50 115(2) . . ?
C49 N8 Cu5 124.0(16) . 1_455 ?
C50 N8 Cu5 120.9(15) . 1_455 ?
C52 N9 Cu6 163.8(17) . 2_666 ?
N1 C1 S1 180(3) . . ?
N2 C2 C3 123(2) . . ?
N2 C2 H2 118.6 . . ?
C3 C2 H2 118.6 . . ?
C4 C3 C2 121(2) . . ?
C4 C3 H3 119.3 . . ?
C2 C3 H3 119.3 . . ?
C3 C4 C5 115(2) . . ?
C3 C4 C7 121(2) . . ?
C5 C4 C7 123(2) . . ?
C4 C5 C6 119(2) . . ?
C4 C5 H5 120.5 . . ?
C6 C5 H5 120.5 . . ?
N2 C6 C5 126(2) . . ?
N2 C6 H6 116.9 . . ?
C5 C6 H6 116.9 . . ?
C8 C7 C4 113.9(18) . . ?
C8 C7 H7A 108.8 . . ?
C4 C7 H7A 108.8 . . ?
C8 C7 H7B 108.8 . . ?
C4 C7 H7B 108.8 . . ?
H7A C7 H7B 107.7 . . ?
C9 C8 C7 108(2) . . ?
C9 C8 H8A 110.0 . . ?
C7 C8 H8A 110.0 . . ?
C9 C8 H8B 110.0 . . ?
C7 C8 H8B 110.0 . . ?
H8A C8 H8B 108.4 . . ?
C8 C9 C10 115(2) . . ?
C8 C9 H9A 108.5 . . ?
C10 C9 H9A 108.5 . . ?
C8 C9 H9B 108.5 . . ?
C10 C9 H9B 108.5 . . ?
H9A C9 H9B 107.5 . . ?
C14 C10 C11 116.6(16) . . ?
C14 C10 C9 121(3) . . ?
C11 C10 C9 122(2) . . ?
C10 C11 C12 118.2(18) . . ?
C10 C11 H11 120.9 . . ?
C12 C11 H11 120.9 . . ?
N3 C12 C11 126(2) . . ?
N3 C12 H12 117.1 . . ?
C11 C12 H12 117.1 . . ?
N3 C13 C14 126(2) . . ?
N3 C13 H13 117.0 . . ?
C14 C13 H13 117.0 . . ?
C10 C14 C13 119.5(18) . . ?
C10 C14 H14 120.2 . . ?
C13 C14 H14 120.2 . . ?
N4 C15 C16 123(2) . . ?
N4 C15 H15 118.4 . . ?
C16 C15 H15 118.4 . . ?
C17 C16 C15 120(2) . . ?
C17 C16 H16 120.1 . . ?
C15 C16 H16 120.1 . . ?
C16 C17 C18 118(3) . . ?
C16 C17 C20 129(4) . . ?
C18 C17 C20 113(4) . . ?
C16 C17 C20A 117(4) . . ?
C18 C17 C20A 125(4) . . ?
C17 C18 C19 119(3) . . ?
C17 C18 H18 120.6 . . ?
C19 C18 H18 120.6 . . ?
N4 C19 C18 124(2) . . ?
N4 C19 H19 118.1 . . ?
C18 C19 H19 118.1 . . ?
C21 C20 C17 117(4) . . ?
C21 C20 H20A 108.0 . . ?
C17 C20 H20A 108.0 . . ?
C21 C20 H20B 108.0 . . ?
C17 C20 H20B 108.0 . . ?
H20A C20 H20B 107.3 . . ?
C21A C20A C17 106(4) . . ?
C21A C20A H20C 110.6 . . ?
C17 C20A H20C 110.6 . . ?
C21A C20A H20D 110.6 . . ?
C17 C20A H20D 110.6 . . ?
C22 C21 C20 109(4) . . ?
C22 C21 H21A 110.0 . . ?
C20 C21 H21A 110.0 . . ?
C22 C21 H21B 110.0 . . ?
C20 C21 H21B 110.0 . . ?
H21A C21 H21B 108.4 . . ?
C22A C21A C20A 103(5) . . ?
C22A C21A H21C 111.1 . . ?
C20A C21A H21C 111.1 . . ?
C22A C21A H21D 111.1 . . ?
C20A C21A H21D 111.1 . . ?
H21C C21A H21D 109.1 . . ?
C21 C22 C23 114(4) . . ?
C21 C22 H22A 108.7 . . ?
C23 C22 H22A 108.7 . . ?
C21 C22 H22B 108.7 . . ?
C23 C22 H22B 108.7 . . ?
H22A C22 H22B 107.6 . . ?
C21A C22A C23A 111(4) . . ?
C21A C22A H22C 109.5 . . ?
C23A C22A H22C 109.5 . . ?
C21A C22A H22D 109.5 . . ?
C23A C22A H22D 109.5 . . ?
H22C C22A H22D 108.1 . . ?
C27 C23 C22 122(4) . . ?
C27 C23 C24 110(2) . . ?
C22 C23 C24 124(4) . . ?
C24 C23A C27A 120(4) . . ?
C24 C23A C22A 121(4) . . ?
C27A C23A C22A 119(4) . . ?
C23A C24 C25 116(3) . . ?
C25 C24 C23 106.3(18) . . ?
C23A C24 H24A 107.9 . . ?
C25 C24 H24A 126.8 . . ?
C23 C24 H24A 126.8 . . ?
C23A C24 H24B 119.6 . . ?
C25 C24 H24B 124.2 . . ?
C23 C24 H24B 117.9 . . ?
N5 C25 C24 133(2) . . ?
C24 C25 C26A 97(2) . . ?
N5 C25 H25 113.5 . . ?
C24 C25 H25 113.5 . . ?
C26A C25 H25 142.5 . . ?
N5 C26 C27 126(4) . . ?
N5 C26 H26 116.9 . . ?
C27 C26 H26 116.9 . . ?
N5 C26A C27A 129(4) . . ?
C27A C26A C25 94(3) . . ?
N5 C26A H26A 115.6 . . ?
C27A C26A H26A 115.6 . . ?
C25 C26A H26A 146.1 . . ?
C23 C27 C26 121(3) . . ?
C23 C27 H27 119.4 . . ?
C26 C27 H27 119.4 . . ?
C26A C27A C23A 112(4) . . ?
C23A C27A H27A 123.9 . . ?
C32 C28 C29 110(2) . . ?
C32 C28 C33 124(2) . . ?
C29 C28 C33 126(2) . . ?
C32 C28 Mo1 71.9(13) . . ?
C29 C28 Mo1 71.9(12) . . ?
C33 C28 Mo1 125.3(14) . . ?
C30 C29 C28 107.8(19) . . ?
C30 C29 C34 130(2) . . ?
C28 C29 C34 122(2) . . ?
C30 C29 Mo1 73.1(12) . . ?
C28 C29 Mo1 74.0(13) . . ?
C34 C29 Mo1 124.2(13) . . ?
C29 C30 C31 111.2(19) . . ?
C29 C30 C35 125(2) . . ?
C31 C30 C35 123(2) . . ?
C29 C30 Mo1 72.8(13) . . ?
C31 C30 Mo1 72.8(13) . . ?
C35 C30 Mo1 124.5(14) . . ?
C30 C31 C36 130(2) . . ?
C30 C31 C32 103.4(19) . . ?
C36 C31 C32 126(2) . . ?
C30 C31 Mo1 72.4(13) . . ?
C36 C31 Mo1 122.4(16) . . ?
C32 C31 Mo1 71.3(12) . . ?
C28 C32 C31 108(2) . . ?
C28 C32 C37 128(3) . . ?
C31 C32 C37 123(2) . . ?
C28 C32 Mo1 74.0(13) . . ?
C31 C32 Mo1 72.0(13) . . ?
C37 C32 Mo1 126.2(14) . . ?
C28 C33 H33A 109.5 . . ?
C28 C33 H33B 109.5 . . ?
H33A C33 H33B 109.5 . . ?
C28 C33 H33C 109.5 . . ?
H33A C33 H33C 109.5 . . ?
H33B C33 H33C 109.5 . . ?
C29 C34 H34A 109.5 . . ?
C29 C34 H34B 109.5 . . ?
H34A C34 H34B 109.5 . . ?
C29 C34 H34C 109.5 . . ?
H34A C34 H34C 109.5 . . ?
H34B C34 H34C 109.5 . . ?
C30 C35 H35A 109.5 . . ?
C30 C35 H35B 109.5 . . ?
H35A C35 H35B 109.5 . . ?
C30 C35 H35C 109.5 . . ?
H35A C35 H35C 109.5 . . ?
H35B C35 H35C 109.5 . . ?
C31 C36 H36A 109.5 . . ?
C31 C36 H36B 109.5 . . ?
H36A C36 H36B 109.5 . . ?
C31 C36 H36C 109.5 . . ?
H36A C36 H36C 109.5 . . ?
H36B C36 H36C 109.5 . . ?
C32 C37 H37A 109.5 . . ?
C32 C37 H37B 109.5 . . ?
H37A C37 H37B 109.5 . . ?
C32 C37 H37C 109.5 . . ?
H37A C37 H37C 109.5 . . ?
H37B C37 H37C 109.5 . . ?
N6 C38 S5 179(2) . . ?
N7 C39 C40 130(3) . . ?
N7 C39 H39 115.1 . . ?
C40 C39 H39 115.1 . . ?
C41 C40 C39 118(3) . . ?
C41 C40 H40 121.0 . . ?
C39 C40 H40 121.0 . . ?
C40 C41 C42 117(2) . . ?
C40 C41 C44 122(3) . . ?
C42 C41 C44 121(3) . . ?
C41 C42 C43 120(3) . . ?
C41 C42 H42 120.1 . . ?
C43 C42 H42 120.1 . . ?
N7 C43 C42 122(3) . . ?
N7 C43 H43 119.2 . . ?
C42 C43 H43 119.2 . . ?
C45 C44 C41 113(2) . . ?
C45 C44 H44A 108.9 . . ?
C41 C44 H44A 108.9 . . ?
C45 C44 H44B 108.9 . . ?
C41 C44 H44B 108.9 . . ?
H44A C44 H44B 107.7 . . ?
C46 C45 C44 113(2) . . ?
C46 C45 H45A 109.0 . . ?
C44 C45 H45A 109.0 . . ?
C46 C45 H45B 109.0 . . ?
C44 C45 H45B 109.0 . . ?
H45A C45 H45B 107.8 . . ?
C45 C46 C47 114(2) . . ?
C45 C46 H46A 108.8 . . ?
C47 C46 H46A 108.8 . . ?
C45 C46 H46B 108.8 . . ?
C47 C46 H46B 108.8 . . ?
H46A C46 H46B 107.7 . . ?
C51 C47 C48 117.0(16) . . ?
C51 C47 C46 125(3) . . ?
C48 C47 C46 118(2) . . ?
C47 C48 C49 118.4(18) . . ?
C47 C48 H48 120.8 . . ?
C49 C48 H48 120.8 . . ?
N8 C49 C48 125(2) . . ?
N8 C49 H49 117.6 . . ?
C48 C49 H49 117.6 . . ?
N8 C50 C51 126(2) . . ?
N8 C50 H50 117.1 . . ?
C51 C50 H50 117.1 . . ?
C47 C51 C50 118.9(18) . . ?
C47 C51 H51 120.6 . . ?
C50 C51 H51 120.6 . . ?
N9 C52 S9 178(2) . . ?
C54 C53 C57 110.2(19) . . ?
C54 C53 C58 124(2) . . ?
C57 C53 C58 125(2) . . ?
C54 C53 Mo2 74.2(12) . . ?
C57 C53 Mo2 73.3(11) . . ?
C58 C53 Mo2 125.3(15) . . ?
C53 C54 C55 110(2) . . ?
C53 C54 C59 126(2) . . ?
C55 C54 C59 124(2) . . ?
C53 C54 Mo2 72.8(12) . . ?
C55 C54 Mo2 72.3(13) . . ?
C59 C54 Mo2 124.3(14) . . ?
C54 C55 C56 104(2) . . ?
C54 C55 C60 123(3) . . ?
C56 C55 C60 133(3) . . ?
C54 C55 Mo2 73.5(13) . . ?
C56 C55 Mo2 73.1(13) . . ?
C60 C55 Mo2 125.4(15) . . ?
C55 C56 C57 112(2) . . ?
C55 C56 C61 119(2) . . ?
C57 C56 C61 128(2) . . ?
C55 C56 Mo2 72.8(12) . . ?
C57 C56 Mo2 73.2(12) . . ?
C61 C56 Mo2 124.7(16) . . ?
C53 C57 C56 103.2(17) . . ?
C53 C57 C62 131(2) . . ?
C56 C57 C62 125(2) . . ?
C53 C57 Mo2 72.2(11) . . ?
C56 C57 Mo2 72.6(11) . . ?
C62 C57 Mo2 125.9(14) . . ?
C53 C58 H58A 109.5 . . ?
C53 C58 H58B 109.5 . . ?
H58A C58 H58B 109.5 . . ?
C53 C58 H58C 109.5 . . ?
H58A C58 H58C 109.5 . . ?
H58B C58 H58C 109.5 . . ?
C54 C59 H59A 109.5 . . ?
C54 C59 H59B 109.5 . . ?
H59A C59 H59B 109.5 . . ?
C54 C59 H59C 109.5 . . ?
H59A C59 H59C 109.5 . . ?
H59B C59 H59C 109.5 . . ?
C55 C60 H60A 109.5 . . ?
C55 C60 H60B 109.5 . . ?
H60A C60 H60B 109.5 . . ?
C55 C60 H60C 109.5 . . ?
H60A C60 H60C 109.5 . . ?
H60B C60 H60C 109.5 . . ?
C56 C61 H61A 109.5 . . ?
C56 C61 H61B 109.5 . . ?
H61A C61 H61B 109.5 . . ?
C56 C61 H61C 109.5 . . ?
H61A C61 H61C 109.5 . . ?
H61B C61 H61C 109.5 . . ?
C57 C62 H62A 109.5 . . ?
C57 C62 H62B 109.5 . . ?
H62A C62 H62B 109.5 . . ?
C57 C62 H62C 109.5 . . ?
H62A C62 H62C 109.5 . . ?
H62B C62 H62C 109.5 . . ?
S10 C63 N10 168.5 . . ?
S11 C64 N11 161.1 . . ?

loop_
_geom_bond_atom_site_label_1
_geom_bond_atom_site_label_2
_geom_bond_distance
_geom_bond_site_symmetry_2
_geom_bond_publ_flag
Mo1 S4 2.280(6) . ?
Mo1 S3 2.286(6) . ?
Mo1 S2 2.292(6) . ?
Mo1 C29 2.365(19) . ?
Mo1 C32 2.36(2) . ?
Mo1 C30 2.37(2) . ?
Mo1 C31 2.37(2) . ?
Mo1 C28 2.39(2) . ?
Mo1 Cu1 2.616(4) . ?
Mo1 Cu3 2.682(3) . ?
Mo1 Cu2 2.691(3) . ?
Mo2 S8 2.273(5) . ?
Mo2 S7 2.276(6) . ?
Mo2 S6 2.285(5) . ?
Mo2 C53 2.345(18) . ?
Mo2 C55 2.35(2) . ?
Mo2 C56 2.350(19) . ?
Mo2 C57 2.36(2) . ?
Mo2 C54 2.36(2) . ?
Mo2 Cu4 2.681(3) . ?
Mo2 Cu6 2.696(3) . ?
Mo2 Cu5 2.704(3) . ?
Cu1 N1 1.90(2) . ?
Cu1 S2 2.210(6) . ?
Cu1 S3 2.221(6) . ?
Cu2 N2 1.988(15) . ?
Cu2 N3 2.084(15) 1_455 ?
Cu2 S4 2.231(6) . ?
Cu2 S3 2.243(6) . ?
Cu3 N4 1.986(18) . ?
Cu3 N6 2.04(2) . ?
Cu3 S2 2.220(6) . ?
Cu3 S4 2.233(6) . ?
Cu4 N5 2.011(16) 1_455 ?
Cu4 S6 2.224(6) . ?
Cu4 S7 2.251(6) . ?
Cu4 S5 2.491(6) . ?
Cu5 N7 2.04(2) . ?
Cu5 N8 2.104(16) 1_655 ?
Cu5 S8 2.238(6) . ?
Cu5 S7 2.241(6) . ?
Cu6 N9 1.949(18) 2_666 ?
Cu6 S6 2.231(5) . ?
Cu6 S8 2.237(6) . ?
Cu6 S9 2.589(7) . ?
S1 C1 1.57(3) . ?
S5 C38 1.59(3) . ?
S9 C52 1.63(2) . ?
N1 C1 1.15(3) . ?
N2 C6 1.26(2) . ?
N2 C2 1.36(2) . ?
N3 Cu2 2.084(14) 1_655 ?
N4 C15 1.30(3) . ?
N4 C19 1.31(3) . ?
N5 C26 1.288(15) . ?
N5 C26A 1.32(5) . ?
N5 Cu4 2.011(16) 1_655 ?
N6 C38 1.19(3) . ?
N7 C39 1.25(3) . ?
N7 C43 1.35(4) . ?
N8 Cu5 2.104(16) 1_455 ?
N9 C52 1.15(2) . ?
N9 Cu6 1.949(18) 2_666 ?
C2 C3 1.39(3) . ?
C2 H2 0.9500 . ?
C3 C4 1.34(3) . ?
C3 H3 0.9500 . ?
C4 C5 1.39(3) . ?
C4 C7 1.507(17) . ?
C5 C6 1.40(3) . ?
C5 H5 0.9500 . ?
C6 H6 0.9500 . ?
C7 C8 1.500(18) . ?
C7 H7A 0.9900 . ?
C7 H7B 0.9900 . ?
C8 H8A 0.9900 . ?
C8 H8B 0.9900 . ?
C9 C10 1.507(18) . ?
C9 H9A 0.9900 . ?
C9 H9B 0.9900 . ?
C10 C14 1.32(4) . ?
C10 C11 1.37(4) . ?
C11 C12 1.41(3) . ?
C11 H11 0.9500 . ?
C12 H12 0.9500 . ?
C13 C14 1.41(3) . ?
C13 H13 0.9500 . ?
C14 H14 0.9500 . ?
C15 C16 1.45(3) . ?
C15 H15 0.9500 . ?
C16 C17 1.30(3) . ?
C16 H16 0.9500 . ?
C17 C18 1.37(4) . ?
C17 C20 1.508(18) . ?
C17 C20A 1.63(7) . ?
C18 C19 1.42(4) . ?
C18 H18 0.9500 . ?
C19 H19 0.9500 . ?
C20 C21 1.501(18) . ?
C20 H20A 0.9900 . ?
C20 H20B 0.9900 . ?
C20A C21A 1.62(8) . ?
C20A H20C 0.9900 . ?
C20A H20D 0.9900 . ?
C21 C22 1.501(18) . ?
C21 H21A 0.9900 . ?
C21 H21B 0.9900 . ?
C21A C22A 1.50(7) . ?
C21A H21C 0.9900 . ?
C21A H21D 0.9900 . ?
C22 C23 1.508(18) . ?
C22 H22A 0.9900 . ?
C22 H22B 0.9900 . ?
C22A C23A 1.62(6) . ?
C22A H22C 0.9900 . ?
C22A H22D 0.9900 . ?
C23 C27 1.23(6) . ?
C23A C24 1.18(5) . ?
C23A C27A 1.44(6) . ?
C24 C25 1.34(3) . ?
C24 H24A 0.9500 . ?
C24 H24B 0.9501 . ?
C25 H25 0.9500 . ?
C26 C27 1.41(5) . ?
C26 H26 0.9500 . ?
C26A C27A 1.36(6) . ?
C26A H26A 0.9500 . ?
C27 H27 0.9500 . ?
C27A H27A 0.9500 . ?
C28 C32 1.39(3) . ?
C28 C29 1.39(3) . ?
C28 C33 1.54(3) . ?
C29 C30 1.39(3) . ?
C29 C34 1.56(3) . ?
C30 C31 1.42(3) . ?
C30 C35 1.52(3) . ?
C31 C36 1.46(3) . ?
C31 C32 1.49(3) . ?
C32 C37 1.52(3) . ?
C33 H33A 0.9800 . ?
C33 H33B 0.9800 . ?
C33 H33C 0.9800 . ?
C34 H34A 0.9800 . ?
C34 H34B 0.9800 . ?
C34 H34C 0.9800 . ?
C35 H35A 0.9800 . ?
C35 H35B 0.9800 . ?
C35 H35C 0.9800 . ?
C36 H36A 0.9800 . ?
C36 H36B 0.9800 . ?
C36 H36C 0.9800 . ?
C37 H37A 0.9800 . ?
C37 H37B 0.9800 . ?
C37 H37C 0.9800 . ?
C39 C40 1.41(4) . ?
C39 H39 0.9500 . ?
C40 C41 1.31(3) . ?
C40 H40 0.9500 . ?
C41 C42 1.36(4) . ?
C41 C44 1.508(17) . ?
C42 C43 1.45(4) . ?
C42 H42 0.9500 . ?
C43 H43 0.9500 . ?
C44 H44A 0.9900 . ?
C44 H44B 0.9900 . ?
C45 C46 1.502(17) . ?
C45 H45A 0.9900 . ?
C45 H45B 0.9900 . ?
C46 C47 1.506(17) . ?
C46 H46A 0.9900 . ?
C46 H46B 0.9900 . ?
C47 C51 1.34(3) . ?
C47 C48 1.37(4) . ?
C48 C49 1.43(3) . ?
C48 H48 0.9500 . ?
C49 H49 0.9500 . ?
C50 C51 1.42(3) . ?
C50 H50 0.9500 . ?
C51 H51 0.9500 . ?
C53 C54 1.34(3) . ?
C53 C57 1.40(3) . ?
C53 C58 1.53(4) . ?
C54 C55 1.38(3) . ?
C54 C59 1.56(3) . ?
C55 C56 1.38(3) . ?
C55 C60 1.52(3) . ?
C56 C57 1.39(3) . ?
C56 C61 1.49(4) . ?
C57 C62 1.41(3) . ?
C58 H58A 0.9800 . ?
C58 H58B 0.9800 . ?
C58 H58C 0.9800 . ?
C59 H59A 0.9800 . ?
C59 H59B 0.9800 . ?
C59 H59C 0.9800 . ?
C60 H60A 0.9800 . ?
C60 H60B 0.9800 . ?
C60 H60C 0.9800 . ?
C61 H61A 0.9800 . ?
C61 H61B 0.9800 . ?
C61 H61C 0.9800 . ?
C62 H62A 0.9800 . ?
C62 H62B 0.9800 . ?
C62 H62C 0.9800 . ?
N10 C63 1.6173 . ?
S10 C63 1.2705 . ?
S11 C64 1.2330 . ?
N11 C64 1.6420 . ?
